data_7059987
loop_
_publ_author_name
'Kumari, Sheela'
'Ratnam, Anand'
'Mawai, Kiran'
'Chaudhary, Virendra Kumar'
'Mohanty, Aurobinda'
'Ghosh, Kaushik'

_publ_section_title
;
 Cu(i) based catalysts derived from bidentate ligands and studies on the
 effect of substituents for N-arylation of benzimidazoles and indoles
;
_journal_issue 45
_journal_name_full 'New Journal of Chemistry'
_journal_page_first 19591
_journal_page_last 19597
_journal_paper_doi 10.1039/D0NJ02568B
_journal_volume 44
_journal_year 2020
_chemical_formula_moiety 'C36 H30 Cl Cu N3 P'
_chemical_formula_sum 'C36 H30 Cl Cu N3 P'
_chemical_formula_weight 634.60
_space_group_crystal_system hexagonal
_space_group_IT_number 144
_space_group_name_Hall 'P 31'
_space_group_name_H-M_alt 'P 31'
_atom_sites_solution_hydrogens geom
_audit_creation_method SHELXL-2017/1
_audit_update_record
;
2020-05-21 deposited with the CCDC.	2020-09-14 downloaded from the CCDC.
;
_cell_angle_alpha 90
_cell_angle_beta 90
_cell_angle_gamma 120
_cell_formula_units_Z 3
_cell_length_a 10.2089(3)
_cell_length_b 10.2089(3)
_cell_length_c 26.3489(10)
_cell_measurement_reflns_used 1519
_cell_measurement_temperature 293(2)
_cell_measurement_theta_max 27.13
_cell_measurement_theta_min 2.46
_cell_volume 2378.21(13)
_computing_structure_refinement 'SHELXL-2017/1 (Sheldrick, 2017)'
_diffrn_ambient_temperature 293(2)
_diffrn_measured_fraction_theta_full 0.998
_diffrn_measured_fraction_theta_max 0.997
_diffrn_measurement_device_type 'CCD area detector'
_diffrn_measurement_method 'phi omega scans'
_diffrn_radiation_type MoK\a
_diffrn_radiation_wavelength 0.71073
_diffrn_reflns_av_R_equivalents 0.0595
_diffrn_reflns_av_unetI/netI 0.0467
_diffrn_reflns_Laue_measured_fraction_full 0.998
_diffrn_reflns_Laue_measured_fraction_max 0.997
_diffrn_reflns_limit_h_max 11
_diffrn_reflns_limit_h_min -11
_diffrn_reflns_limit_k_max 11
_diffrn_reflns_limit_k_min -11
_diffrn_reflns_limit_l_max 29
_diffrn_reflns_limit_l_min -29
_diffrn_reflns_number 28210
_diffrn_reflns_point_group_measured_fraction_full 0.997
_diffrn_reflns_point_group_measured_fraction_max 0.997
_diffrn_reflns_theta_full 23.839
_diffrn_reflns_theta_max 23.839
_diffrn_reflns_theta_min 1.546
_diffrn_source 'fine-focus sealed tube'
_exptl_absorpt_coefficient_mu 0.853
_exptl_absorpt_correction_T_max 0.822
_exptl_absorpt_correction_T_min 0.822
_exptl_absorpt_correction_type multi-scan
_exptl_absorpt_process_details '(SADABS; Bruker, 2000)'
_exptl_crystal_colour GREEN
_exptl_crystal_density_diffrn 1.329
_exptl_crystal_density_method 'not measured'
_exptl_crystal_description SQUARE
_exptl_crystal_F_000 984
_exptl_crystal_size_max 0.23
_exptl_crystal_size_mid 0.23
_exptl_crystal_size_min 0.23
_refine_diff_density_max 0.337
_refine_diff_density_min -0.238
_refine_diff_density_rms 0.036
_refine_ls_abs_structure_details
;
 Flack x determined using 2037 quotients [(I+)-(I-)]/[(I+)+(I-)]
 (Parsons, Flack and Wagner, Acta Cryst. B69 (2013) 249-259).
;
_refine_ls_abs_structure_Flack -0.032(7)
_refine_ls_extinction_method none
_refine_ls_goodness_of_fit_ref 1.030
_refine_ls_hydrogen_treatment constr
_refine_ls_matrix_type full
_refine_ls_number_parameters 380
_refine_ls_number_reflns 4852
_refine_ls_number_restraints 1
_refine_ls_restrained_S_all 1.030
_refine_ls_R_factor_all 0.0365
_refine_ls_R_factor_gt 0.0336
_refine_ls_shift/su_max 0.000
_refine_ls_shift/su_mean 0.000
_refine_ls_structure_factor_coef Fsqd
_refine_ls_weighting_details 'w=1/[\s^2^(Fo^2^)+(0.0277P)^2^+0.3709P] where P=(Fo^2^+2Fc^2^)/3'
_refine_ls_weighting_scheme calc
_refine_ls_wR_factor_gt 0.0710
_refine_ls_wR_factor_ref 0.0720
_reflns_Friedel_coverage 0.999
_reflns_Friedel_fraction_full 0.996
_reflns_Friedel_fraction_max 0.996
_reflns_number_gt 4586
_reflns_number_total 4884
_reflns_threshold_expression 'I > 2\s(I)'
_cod_data_source_file d0nj02568b2.cif
_cod_data_source_block shelx
_cod_depositor_comments
;
The following automatic conversions were performed:

data item '_space_group_crystal_system' value 'Hexagonal' was changed
to 'hexagonal' in accordance with the
/home/data/users/saulius/crontab/automatic-downloads/rss-feeds/RSC/lib/dictionaries/cif_core.dic
dictionary named 'cif_core.dic' version 2.4.2 last updated on
2011-04-26.

Automatic conversion script
Id: cif_fix_values 7556 2019-12-06 15:28:31Z antanas 

 Adding full bibliography for 7059987.cif.
;
_cod_original_cell_volume 2378.21(19)
_cod_database_code 7059987
_shelx_shelxl_version_number 2017/1
_shelx_space_group_comment
;
The symmetry employed for this shelxl refinement is uniquely defined
by the following loop, which should always be used as a source of
symmetry information in preference to the above space-group names.
They are only intended as comments.
;

loop_
_space_group_symop_operation_xyz
'x, y, z'
'-y, x-y, z+1/3'
'-x+y, -x, z+2/3'

loop_
_atom_site_label
_atom_site_type_symbol
_atom_site_fract_x
_atom_site_fract_y
_atom_site_fract_z
_atom_site_U_iso_or_equiv
_atom_site_adp_type
_atom_site_occupancy
_atom_site_site_symmetry_order
_atom_site_calc_flag
_atom_site_refinement_flags_posn
_atom_site_refinement_flags_adp
_atom_site_refinement_flags_occupancy
_atom_site_disorder_assembly
_atom_site_disorder_group
Cu1 Cu -0.27793(9) -0.44596(10) -0.06193(3) 0.0503(2) Uani 1 1 d . . . . .
P2 P -0.37962(19) -0.4924(2) -0.13765(6) 0.0433(4) Uani 1 1 d . . . . .
Cl3 Cl -0.06179(19) -0.4524(2) -0.04610(7) 0.0578(5) Uani 1 1 d . . . . .
N4 N -0.2592(6) -0.2605(7) -0.0237(2) 0.0527(14) Uani 1 1 d . . . . .
C62 C -0.3440(10) -0.1679(11) 0.0440(4) 0.078(3) Uani 1 1 d . . . . .
H62 H -0.410684 -0.187522 0.070810 0.094 Uiso 1 1 calc R U . . .
C89 C -0.5827(8) -0.5698(9) -0.1340(2) 0.0500(18) Uani 1 1 d . . . . .
C63 C -0.3553(8) -0.2875(9) 0.0142(3) 0.054(2) Uani 1 1 d . . . . .
C88 C -0.3572(7) -0.6210(7) -0.1801(2) 0.0386(14) Uani 1 1 d . . . . .
C60 C -0.1350(12) 0.0036(11) -0.0046(4) 0.086(3) Uani 1 1 d . . . . .
H60 H -0.057842 0.101611 -0.011274 0.103 Uiso 1 1 calc R U . . .
C86 C -0.3888(9) -0.7422(9) -0.2610(3) 0.0591(19) Uani 1 1 d . . . . .
H86 H -0.427184 -0.760679 -0.293882 0.071 Uiso 1 1 calc R U . . .
C84 C -0.2510(9) -0.7815(8) -0.1961(3) 0.059(2) Uani 1 1 d . . . . .
H84 H -0.197617 -0.827867 -0.184949 0.070 Uiso 1 1 calc R U . . .
C59 C -0.1522(9) -0.1175(9) -0.0324(3) 0.071(2) Uani 1 1 d . . . . .
H59 H -0.085246 -0.098861 -0.058992 0.085 Uiso 1 1 calc R U . . .
C85 C -0.3088(9) -0.8063(9) -0.2441(3) 0.0560(19) Uani 1 1 d . . . . .
H85 H -0.292685 -0.868829 -0.265741 0.067 Uiso 1 1 calc R U . . .
C83 C -0.2734(7) -0.6849(8) -0.1637(3) 0.0483(17) Uani 1 1 d . . . . .
H83 H -0.231776 -0.664156 -0.131259 0.058 Uiso 1 1 calc R U . . .
C92 C -0.6843(9) -0.7191(11) -0.1420(3) 0.078(3) Uani 1 1 d . . . . .
H92 H -0.651534 -0.783986 -0.153543 0.093 Uiso 1 1 calc R U . . .
C90 C -0.6380(10) -0.4795(11) -0.1156(4) 0.081(3) Uani 1 1 d . . . . .
H90 H -0.568826 -0.378399 -0.109030 0.097 Uiso 1 1 calc R U . . .
C93 C -0.8383(11) -0.7741(14) -0.1328(5) 0.115(4) Uani 1 1 d . . . . .
H93 H -0.907748 -0.875476 -0.138754 0.138 Uiso 1 1 calc R U . . .
C94 C -0.8886(12) -0.6782(19) -0.1148(4) 0.108(4) Uani 1 1 d . . . . .
H94 H -0.990750 -0.715196 -0.108423 0.130 Uiso 1 1 calc R U . . .
C91 C -0.7848(11) -0.5284(15) -0.1068(4) 0.091(3) Uani 1 1 d . . . . .
H91 H -0.815735 -0.462005 -0.095312 0.109 Uiso 1 1 calc R U . . .
C87 C -0.4135(7) -0.6482(8) -0.2288(3) 0.0481(17) Uani 1 1 d . . . . .
H87 H -0.468171 -0.603591 -0.240327 0.058 Uiso 1 1 calc R U . . .
C61 C -0.2381(12) -0.0280(11) 0.0338(4) 0.086(3) Uani 1 1 d . . . . .
H61 H -0.232986 0.051116 0.052859 0.103 Uiso 1 1 calc R U . . .
C81 C -0.3986(11) -0.2976(10) -0.2114(4) 0.076(2) Uani 1 1 d . . . . .
H81 H -0.503078 -0.360563 -0.211478 0.092 Uiso 1 1 calc R U . . .
C71 C -0.5674(9) -0.8143(8) -0.0255(3) 0.0570(18) Uani 1 1 d . . . . .
N5 N -0.4683(7) -0.4380(7) 0.0217(2) 0.0645(18) Uani 1 1 d . . . . .
C65 C -0.5972(8) -0.4740(9) 0.0539(3) 0.058(2) Uani 1 1 d . . . . .
N8 N -0.4579(6) -0.5485(7) -0.0055(2) 0.0493(14) Uani 1 1 d . . . . .
C82 C -0.3093(8) -0.3262(7) -0.1788(3) 0.0503(18) Uani 1 1 d . . . . .
C70 C -0.5677(8) -0.6863(9) -0.0005(3) 0.061(2) Uani 1 1 d . . . . .
H70 H -0.649852 -0.704764 0.019745 0.073 Uiso 1 1 calc R U . . .
C77 C -0.1540(9) -0.2300(9) -0.1795(3) 0.068(2) Uani 1 1 d . . . . .
H77 H -0.091181 -0.244273 -0.157440 0.081 Uiso 1 1 calc R U . . .
C76 C -0.4449(9) -0.8141(8) -0.0456(3) 0.059(2) Uani 1 1 d . . . . .
H76 H -0.350918 -0.726239 -0.044775 0.071 Uiso 1 1 calc R U . . .
C68 C -0.8475(10) -0.5535(11) 0.1122(4) 0.082(3) Uani 1 1 d . . . . .
H68 H -0.932117 -0.577847 0.131965 0.099 Uiso 1 1 calc R U . . .
C78 C -0.0948(13) -0.1116(12) -0.2143(5) 0.099(3) Uani 1 1 d . . . . .
H78 H 0.009545 -0.048186 -0.215303 0.119 Uiso 1 1 calc R U . . .
C75 C -0.4593(12) -0.9456(11) -0.0675(4) 0.086(3) Uani 1 1 d . . . . .
H75 H -0.374979 -0.946383 -0.080477 0.103 Uiso 1 1 calc R U . . .
C69 C -0.7266(14) -0.5487(11) 0.1335(4) 0.089(3) Uani 1 1 d . . . . .
H69 H -0.727398 -0.569370 0.167876 0.107 Uiso 1 1 calc R U . . .
C80 C -0.3305(16) -0.1727(14) -0.2445(5) 0.107(4) Uani 1 1 d . . . . .
H80 H -0.390614 -0.151090 -0.265458 0.129 Uiso 1 1 calc R U . . .
C79 C -0.1792(16) -0.0843(13) -0.2461(5) 0.102(4) Uani 1 1 d . . . . .
H79 H -0.134150 -0.004987 -0.269205 0.123 Uiso 1 1 calc R U . . .
C72 C -0.7083(10) -0.9484(10) -0.0275(4) 0.085(3) Uani 1 1 d . . . . .
H72 H -0.791943 -0.949630 -0.013032 0.102 Uiso 1 1 calc R U . . .
C67 C -0.8491(10) -0.5236(11) 0.0624(4) 0.085(3) Uani 1 1 d . . . . .
H67 H -0.935545 -0.530111 0.048090 0.103 Uiso 1 1 calc R U . . .
C64 C -0.5959(11) -0.5117(12) 0.1035(4) 0.081(3) Uani 1 1 d . . . . .
H64 H -0.512878 -0.513403 0.117284 0.097 Uiso 1 1 calc R U . . .
C66 C -0.7230(10) -0.4831(12) 0.0322(4) 0.087(3) Uani 1 1 d . . . . .
H66 H -0.724139 -0.462556 -0.002115 0.104 Uiso 1 1 calc R U . . .
C74 C -0.5979(15) -1.0720(10) -0.0697(4) 0.105(4) Uani 1 1 d . . . . .
H74 H -0.607408 -1.158620 -0.084854 0.126 Uiso 1 1 calc R U . . .
C73 C -0.7263(13) -1.0757(13) -0.0498(5) 0.117(4) Uani 1 1 d . . . . .
H73 H -0.820864 -1.162501 -0.051735 0.141 Uiso 1 1 calc R U . . .

loop_
_atom_site_aniso_label
_atom_site_aniso_U_11
_atom_site_aniso_U_22
_atom_site_aniso_U_33
_atom_site_aniso_U_23
_atom_site_aniso_U_13
_atom_site_aniso_U_12
Cu1 0.0416(5) 0.0628(6) 0.0481(4) -0.0117(5) -0.0022(5) 0.0274(5)
P2 0.0402(10) 0.0466(10) 0.0469(10) -0.0083(8) -0.0029(8) 0.0245(8)
Cl3 0.0336(9) 0.0732(13) 0.0670(13) 0.0006(11) 0.0055(8) 0.0270(9)
N4 0.044(3) 0.063(4) 0.054(3) -0.010(3) 0.000(3) 0.028(3)
C62 0.053(5) 0.073(7) 0.102(8) -0.022(6) 0.014(5) 0.027(5)
C89 0.050(4) 0.064(5) 0.041(4) 0.002(3) -0.006(3) 0.032(4)
C63 0.052(4) 0.064(5) 0.059(5) -0.011(4) -0.004(4) 0.038(4)
C88 0.038(3) 0.043(3) 0.040(4) -0.003(3) 0.001(3) 0.025(3)
C60 0.094(7) 0.060(6) 0.106(7) -0.018(5) 0.004(6) 0.040(5)
C86 0.077(5) 0.052(4) 0.044(4) -0.008(4) -0.013(4) 0.028(4)
C84 0.077(5) 0.052(4) 0.064(5) -0.008(4) -0.004(4) 0.046(4)
C59 0.069(5) 0.053(5) 0.080(6) -0.005(4) 0.012(4) 0.024(4)
C85 0.069(5) 0.047(4) 0.049(5) -0.015(4) 0.005(4) 0.026(4)
C83 0.048(4) 0.057(5) 0.047(4) -0.013(4) -0.003(3) 0.031(4)
C92 0.050(5) 0.081(6) 0.085(6) -0.016(5) -0.001(5) 0.019(4)
C90 0.064(5) 0.082(6) 0.111(7) 0.000(6) 0.014(5) 0.047(5)
C93 0.047(6) 0.115(9) 0.123(9) -0.016(8) -0.014(6) -0.004(6)
C94 0.044(6) 0.188(13) 0.081(7) 0.011(8) 0.001(5) 0.050(8)
C91 0.061(6) 0.142(10) 0.099(7) 0.003(7) 0.009(5) 0.073(7)
C87 0.051(4) 0.046(4) 0.048(4) -0.008(3) -0.008(3) 0.025(4)
C61 0.082(6) 0.060(6) 0.116(8) -0.020(6) 0.017(6) 0.036(5)
C81 0.077(6) 0.064(5) 0.102(7) 0.012(5) 0.001(6) 0.046(5)
C71 0.059(5) 0.051(4) 0.064(4) -0.001(4) -0.007(4) 0.029(4)
N5 0.049(4) 0.062(4) 0.079(5) -0.017(4) 0.011(4) 0.025(3)
C65 0.052(5) 0.067(5) 0.068(5) -0.001(4) 0.014(4) 0.039(4)
N8 0.047(3) 0.055(4) 0.054(3) -0.008(3) -0.003(3) 0.032(3)
C82 0.042(4) 0.031(3) 0.073(5) -0.014(3) 0.010(4) 0.015(3)
C70 0.037(4) 0.068(5) 0.064(5) 0.015(4) 0.020(4) 0.017(4)
C77 0.058(5) 0.055(5) 0.078(5) -0.003(4) 0.005(4) 0.019(4)
C76 0.061(5) 0.042(4) 0.084(6) -0.004(4) -0.004(4) 0.033(4)
C68 0.059(5) 0.091(6) 0.104(8) 0.005(6) 0.034(5) 0.043(5)
C78 0.089(8) 0.066(6) 0.118(9) 0.004(6) 0.044(7) 0.020(6)
C75 0.092(7) 0.072(6) 0.086(6) -0.013(5) 0.006(6) 0.036(5)
C69 0.127(9) 0.091(7) 0.062(6) 0.012(5) 0.031(6) 0.064(7)
C80 0.118(10) 0.105(8) 0.128(10) 0.062(8) 0.047(8) 0.078(8)
C79 0.132(11) 0.078(7) 0.114(9) 0.042(6) 0.054(8) 0.066(8)
C72 0.060(5) 0.055(5) 0.124(8) -0.011(5) 0.010(5) 0.016(4)
C67 0.054(5) 0.113(8) 0.107(8) -0.004(6) 0.010(5) 0.056(5)
C64 0.087(7) 0.117(8) 0.060(5) -0.003(5) 0.003(5) 0.067(6)
C66 0.084(6) 0.143(9) 0.065(5) 0.006(6) 0.002(5) 0.080(7)
C74 0.116(9) 0.049(6) 0.109(8) -0.022(5) -0.018(7) 0.011(6)
C73 0.074(7) 0.078(8) 0.156(12) 0.002(8) 0.006(8) 0.005(6)

loop_
_atom_type_symbol
_atom_type_description
_atom_type_scat_dispersion_real
_atom_type_scat_dispersion_imag
_atom_type_scat_source
C C 0.0033 0.0016 'International Tables Vol C Tables 4.2.6.8 and 6.1.1.4'
H H 0.0000 0.0000 'International Tables Vol C Tables 4.2.6.8 and 6.1.1.4'
Cl Cl 0.1484 0.1585 'International Tables Vol C Tables 4.2.6.8 and 6.1.1.4'
Cu Cu 0.3201 1.2651 'International Tables Vol C Tables 4.2.6.8 and 6.1.1.4'
N N 0.0061 0.0033 'International Tables Vol C Tables 4.2.6.8 and 6.1.1.4'
P P 0.1023 0.0942 'International Tables Vol C Tables 4.2.6.8 and 6.1.1.4'

loop_
_geom_angle_atom_site_label_1
_geom_angle_atom_site_label_2
_geom_angle_atom_site_label_3
_geom_angle
_geom_angle_site_symmetry_1
_geom_angle_site_symmetry_3
_geom_angle_publ_flag
N4 Cu1 N8 77.1(2) . . ?
N4 Cu1 P2 117.32(18) . . ?
N8 Cu1 P2 108.86(15) . . ?
N4 Cu1 Cl3 106.84(17) . . ?
N8 Cu1 Cl3 117.15(15) . . ?
P2 Cu1 Cl3 121.46(7) . . ?
C89 P2 C88 104.2(3) . . ?
C89 P2 C82 105.6(3) . . ?
C88 P2 C82 99.9(3) . . ?
C89 P2 Cu1 111.2(2) . . ?
C88 P2 Cu1 119.9(2) . . ?
C82 P2 Cu1 114.5(2) . . ?
C63 N4 C59 118.1(7) . . ?
C63 N4 Cu1 117.1(5) . . ?
C59 N4 Cu1 124.7(5) . . ?
C61 C62 C63 119.5(9) . . ?
C92 C89 C90 117.5(8) . . ?
C92 C89 P2 122.9(6) . . ?
C90 C89 P2 119.0(6) . . ?
N4 C63 N5 116.9(6) . . ?
N4 C63 C62 120.5(8) . . ?
N5 C63 C62 122.5(7) . . ?
C87 C88 C83 119.5(6) . . ?
C87 C88 P2 121.8(5) . . ?
C83 C88 P2 118.6(5) . . ?
C59 C60 C61 116.3(9) . . ?
C85 C86 C87 119.5(7) . . ?
C85 C84 C83 119.1(7) . . ?
N4 C59 C60 124.1(8) . . ?
C86 C85 C84 121.7(7) . . ?
C88 C83 C84 119.9(6) . . ?
C89 C92 C93 119.6(10) . . ?
C91 C90 C89 124.2(9) . . ?
C94 C93 C92 120.7(10) . . ?
C91 C94 C93 118.9(9) . . ?
C90 C91 C94 118.9(10) . . ?
C88 C87 C86 120.3(6) . . ?
C62 C61 C60 121.4(9) . . ?
C82 C81 C80 119.7(9) . . ?
C76 C71 C72 118.7(7) . . ?
C76 C71 C70 126.0(7) . . ?
C72 C71 C70 115.3(7) . . ?
N8 N5 C63 117.6(6) . . ?
N8 N5 C65 121.7(6) . . ?
C63 N5 C65 120.5(6) . . ?
C64 C65 C66 121.6(8) . . ?
C64 C65 N5 119.7(7) . . ?
C66 C65 N5 118.5(7) . . ?
C70 N8 N5 117.1(6) . . ?
C70 N8 Cu1 130.9(5) . . ?
N5 N8 Cu1 110.6(4) . . ?
C77 C82 C81 118.8(8) . . ?
C77 C82 P2 116.4(6) . . ?
C81 C82 P2 124.6(6) . . ?
N8 C70 C71 122.5(6) . . ?
C82 C77 C78 118.1(9) . . ?
C71 C76 C75 120.3(8) . . ?
C69 C68 C67 121.1(8) . . ?
C79 C78 C77 123.5(10) . . ?
C74 C75 C76 119.3(10) . . ?
C68 C69 C64 120.1(9) . . ?
C79 C80 C81 120.6(11) . . ?
C78 C79 C80 119.2(10) . . ?
C73 C72 C71 122.3(9) . . ?
C68 C67 C66 120.6(8) . . ?
C65 C64 C69 117.6(9) . . ?
C65 C66 C67 118.8(9) . . ?
C75 C74 C73 121.9(11) . . ?
C72 C73 C74 117.6(10) . . ?

loop_
_geom_bond_atom_site_label_1
_geom_bond_atom_site_label_2
_geom_bond_distance
_geom_bond_site_symmetry_2
_geom_bond_publ_flag
Cu1 N4 2.067(6) . ?
Cu1 N8 2.182(6) . ?
Cu1 P2 2.1889(17) . ?
Cu1 Cl3 2.2787(19) . ?
P2 C89 1.815(7) . ?
P2 C88 1.824(6) . ?
P2 C82 1.830(7) . ?
N4 C63 1.328(9) . ?
N4 C59 1.335(10) . ?
C62 C61 1.319(12) . ?
C62 C63 1.408(11) . ?
C89 C92 1.365(11) . ?
C89 C90 1.387(11) . ?
C63 N5 1.399(10) . ?
C88 C87 1.377(9) . ?
C88 C83 1.379(9) . ?
C60 C59 1.370(11) . ?
C60 C61 1.377(14) . ?
C86 C85 1.353(11) . ?
C86 C87 1.395(11) . ?
C84 C85 1.365(10) . ?
C84 C83 1.407(10) . ?
C92 C93 1.401(14) . ?
C90 C91 1.342(12) . ?
C93 C94 1.396(17) . ?
C94 C91 1.373(16) . ?
C81 C82 1.388(11) . ?
C81 C80 1.408(14) . ?
C71 C76 1.357(10) . ?
C71 C72 1.406(12) . ?
C71 C70 1.465(11) . ?
N5 N8 1.384(8) . ?
N5 C65 1.450(9) . ?
C65 C64 1.364(12) . ?
C65 C66 1.365(11) . ?
N8 C70 1.295(9) . ?
C82 C77 1.386(10) . ?
C77 C78 1.391(13) . ?
C76 C75 1.400(11) . ?
C68 C69 1.335(14) . ?
C68 C67 1.349(13) . ?
C78 C79 1.328(16) . ?
C75 C74 1.358(14) . ?
C69 C64 1.430(13) . ?
C80 C79 1.345(17) . ?
C72 C73 1.351(15) . ?
C67 C66 1.389(12) . ?
C74 C73 1.395(15) . ?
